data_2207514
loop_
_publ_author_name
'Bolte, Michael'
'Rivas Nass, Andreas'
'Hashmi, A. Stephen K.'

_publ_section_title
;Bis{\m-dimethyl
 1-[1-methoxycarbonyl-3-(methoxyoxalyl)-2-methylpropenyl]-3,3-dimethylcyclopropane-1,2-dicarboxylato(2--)}bis[(triphenylphosphine)palladium(II)]
 acetone solvate
;
_journal_coeditor_code CV6607
_journal_issue 12
_journal_name_full 'Acta Crystallographica Section E'
_journal_page_first m2677
_journal_page_last m2679
_journal_paper_doi 10.1107/S1600536805037839
_journal_volume 61
_journal_year 2005
_chemical_formula_iupac '[Pd2 (C18 H22 O9)2 (C18 H15 P)2], C3 H6 O'
_chemical_formula_moiety 'C72 H74 O18 P2 Pd2, C3 H6 O'
_chemical_formula_sum 'C75 H80 O19 P2 Pd2'
_chemical_formula_weight 1560.13
_chemical_name_systematic
;
Bis{\m-dimethyl 1-[1-methoxycarbonyl-3-(methoxyoxalyl)-2-methylpropenyl]-3,3-
dimethylcyclopropane-1,2-
dicarboxylato(2-)}bis[(triphenylphosphine)palladium(II)] acetone solvate
;
_space_group_IT_number 2
_symmetry_cell_setting triclinic
_symmetry_space_group_name_Hall '-P 1'
_symmetry_space_group_name_H-M 'P -1'
_atom_sites_solution_hydrogens geom
_atom_sites_solution_primary direct
_atom_sites_solution_secondary difmap
_audit_creation_method SHELXL-97
_cell_angle_alpha 98.4460(10)
_cell_angle_beta 102.7900(10)
_cell_angle_gamma 105.3920(10)
_cell_formula_units_Z 1
_cell_length_a 9.7819(3)
_cell_length_b 13.3852(3)
_cell_length_c 14.4710(4)
_cell_measurement_reflns_used 6723
_cell_measurement_temperature 173(2)
_cell_measurement_theta_max 24.2
_cell_measurement_theta_min 3.5
_cell_volume 1738.31(8)
_computing_cell_refinement SMART
_computing_data_collection 'SMART (Siemens, 1995)'
_computing_data_reduction 'SAINT (Siemens, 1995)'
_computing_molecular_graphics 'XP in SHELXTL-Plus (Sheldrick, 1991)'
_computing_publication_material 'SHELXL-97 and PLATON (Spek, 2003)'
_computing_structure_refinement 'SHELXL-97 (Sheldrick, 1997)'
_computing_structure_solution 'SHELXS-97 (Sheldrick, 1997)'
_diffrn_ambient_temperature 173(2)
_diffrn_measured_fraction_theta_full 0.987
_diffrn_measured_fraction_theta_max 0.950
_diffrn_measurement_device_type 'Siemens CCD three-circle diffractometer'
_diffrn_measurement_method \w
_diffrn_radiation_monochromator graphite
_diffrn_radiation_source 'fine-focus sealed tube'
_diffrn_radiation_type MoK\a
_diffrn_radiation_wavelength 0.71073
_diffrn_reflns_av_R_equivalents 0.0817
_diffrn_reflns_av_sigmaI/netI 0.1153
_diffrn_reflns_limit_h_max 12
_diffrn_reflns_limit_h_min -12
_diffrn_reflns_limit_k_max 16
_diffrn_reflns_limit_k_min -16
_diffrn_reflns_limit_l_max 17
_diffrn_reflns_limit_l_min -18
_diffrn_reflns_number 20136
_diffrn_reflns_theta_full 25.00
_diffrn_reflns_theta_max 26.36
_diffrn_reflns_theta_min 1.94
_diffrn_standards_decay_% 0
_diffrn_standards_interval_time 900
_diffrn_standards_number 182
_exptl_absorpt_coefficient_mu 0.637
_exptl_absorpt_correction_T_max 0.9391
_exptl_absorpt_correction_T_min 0.8319
_exptl_absorpt_correction_type multi-scan
_exptl_absorpt_process_details 'SADABS (Sheldrick, 1996)'
_exptl_crystal_colour red
_exptl_crystal_density_diffrn 1.490
_exptl_crystal_density_method 'not measured'
_exptl_crystal_description plate
_exptl_crystal_F_000 804
_exptl_crystal_size_max 0.30
_exptl_crystal_size_mid 0.25
_exptl_crystal_size_min 0.10
_refine_diff_density_max 0.735
_refine_diff_density_min -0.969
_refine_ls_extinction_method none
_refine_ls_goodness_of_fit_ref 1.007
_refine_ls_hydrogen_treatment constr
_refine_ls_matrix_type full
_refine_ls_number_parameters 451
_refine_ls_number_reflns 6752
_refine_ls_number_restraints 0
_refine_ls_restrained_S_all 1.007
_refine_ls_R_factor_all 0.1320
_refine_ls_R_factor_gt 0.0589
_refine_ls_shift/su_max 0.000
_refine_ls_shift/su_mean 0.000
_refine_ls_structure_factor_coef Fsqd
_refine_ls_weighting_details 'calc w=1/[\s^2^(Fo^2^)+(0.0747P)^2^] where P=(Fo^2^+2Fc^2^)/3'
_refine_ls_weighting_scheme calc
_refine_ls_wR_factor_gt 0.1267
_refine_ls_wR_factor_ref 0.1556
_reflns_number_gt 3804
_reflns_number_total 6752
_reflns_threshold_expression I>2s(I)
_cod_data_source_file cv6607.cif
_cod_data_source_block I
_cod_depositor_comments
;
The following automatic conversions were performed:
'_symmetry_cell_setting' value 'Triclinic' changed to 'triclinic'
according to '/home/saulius/struct/CIF-dictionaries/cif_core.dic'
dictionary named 'cif_core.dic' version 2.4.1 from 2010-06-29.

Automatic conversion script
Id: cif_fix_enum 1527 2010-12-29 10:47:43Z saulius 

The following automatic conversions were performed:

'_symmetry_cell_setting' value 'Triclinic' changed to 'triclinic'
according to /home/saulius/struct/CIF-dictionaries/cif_core.dic
dictionary named 'cif_core.dic' version 2.4.1 from 2010-06-29.

Automatic conversion script
Id: cif_fix_values 1715 2011-07-08 13:25:40Z adriana 
;
_cod_database_code 2207514
_cod_database_fobs_code 2207514

loop_
_symmetry_equiv_pos_as_xyz
'x, y, z'
'-x, -y, -z'

loop_
_atom_site_label
_atom_site_fract_x
_atom_site_fract_y
_atom_site_fract_z
_atom_site_U_iso_or_equiv
_atom_site_adp_type
_atom_site_calc_flag
_atom_site_refinement_flags
_atom_site_occupancy
_atom_site_disorder_assembly
_atom_site_disorder_group
_atom_site_type_symbol
Pd1 0.59857(6) 0.63610(3) 0.66082(3) 0.03901(18) Uani d . 1 . . Pd
C1 0.5813(6) 0.6924(4) 0.5203(4) 0.0337(14) Uani d . 1 . . C
H1 0.5302 0.7479 0.5224 0.040 Uiso calc R 1 . . H
C11 0.4812(7) 0.5977(4) 0.4599(4) 0.0348(14) Uani d . 1 . . C
O11 0.5149(4) 0.5270(3) 0.4098(3) 0.0385(10) Uani d . 1 . . O
C12 0.3148(7) 0.5720(5) 0.4543(4) 0.0397(15) Uani d . 1 . . C
O12 0.2266(5) 0.4838(3) 0.4190(3) 0.0477(11) Uani d . 1 . . O
O13 0.2795(5) 0.6563(3) 0.4882(3) 0.0536(12) Uani d . 1 . . O
C14 0.1266(8) 0.6376(6) 0.4833(6) 0.070(2) Uani d . 1 . . C
H14A 0.1111 0.7042 0.5098 0.104 Uiso calc R 1 . . H
H14B 0.0966 0.5850 0.5213 0.104 Uiso calc R 1 . . H
H14C 0.0676 0.6109 0.4155 0.104 Uiso calc R 1 . . H
C2 0.7320(7) 0.7419(4) 0.5172(4) 0.0361(14) Uani d . 1 . . C
C21 0.7802(7) 0.6934(5) 0.4341(4) 0.0439(15) Uani d . 1 . . C
H21A 0.8719 0.7425 0.4301 0.066 Uiso calc R 1 . . H
H21B 0.7034 0.6798 0.3732 0.066 Uiso calc R 1 . . H
H21C 0.7965 0.6264 0.4448 0.066 Uiso calc R 1 . . H
C3 0.8192(7) 0.8279(4) 0.5871(4) 0.0411(15) Uani d . 1 . . C
C31 0.9667(7) 0.8929(5) 0.5882(5) 0.0437(16) Uani d . 1 . . C
O31 1.0426(5) 0.8696(4) 0.5379(4) 0.0650(13) Uani d . 1 . . O
O32 1.0128(5) 0.9851(3) 0.6523(3) 0.0559(12) Uani d . 1 . . O
C33 1.1503(8) 1.0574(5) 0.6591(5) 0.067(2) Uani d . 1 . . C
H33A 1.1690 1.1213 0.7088 0.101 Uiso calc R 1 . . H
H33B 1.1497 1.0768 0.5963 0.101 Uiso calc R 1 . . H
H33C 1.2279 1.0246 0.6768 0.101 Uiso calc R 1 . . H
C4 0.7649(7) 0.8701(4) 0.6707(4) 0.0414(15) Uani d . 1 . . C
C41 0.7265(8) 0.9711(5) 0.6644(5) 0.0486(17) Uani d . 1 . . C
O41 0.7098(6) 1.0303(3) 0.7284(3) 0.0707(15) Uani d . 1 . . O
O42 0.7043(5) 0.9866(3) 0.5732(3) 0.0578(13) Uani d . 1 . . O
C43 0.6735(9) 1.0838(5) 0.5598(5) 0.073(2) Uani d . 1 . . C
H43A 0.6587 1.0875 0.4913 0.109 Uiso calc R 1 . . H
H43B 0.7567 1.1446 0.5999 0.109 Uiso calc R 1 . . H
H43C 0.5842 1.0855 0.5793 0.109 Uiso calc R 1 . . H
C5 0.6764(7) 0.7948(4) 0.7220(4) 0.0382(14) Uani d . 1 . . C
C51 0.5547(7) 0.8268(4) 0.7536(5) 0.0442(16) Uani d . 1 . . C
O51 0.5436(5) 0.8421(3) 0.8363(3) 0.0537(12) Uani d . 1 . . O
O52 0.4498(5) 0.8303(3) 0.6775(3) 0.0533(12) Uani d . 1 . . O
C53 0.3323(9) 0.8595(6) 0.7040(5) 0.075(2) Uani d . 1 . . C
H53A 0.2603 0.8608 0.6455 0.113 Uiso calc R 1 . . H
H53B 0.3709 0.9301 0.7473 0.113 Uiso calc R 1 . . H
H53C 0.2845 0.8077 0.7375 0.113 Uiso calc R 1 . . H
C6 0.8323(7) 0.8532(5) 0.7721(4) 0.0455(16) Uani d . 1 . . C
C61 0.8842(8) 0.9422(5) 0.8632(5) 0.0606(19) Uani d . 1 . . C
H61A 0.9922 0.9690 0.8829 0.091 Uiso calc R 1 . . H
H61B 0.8494 0.9147 0.9157 0.091 Uiso calc R 1 . . H
H61C 0.8445 1.0000 0.8493 0.091 Uiso calc R 1 . . H
C62 0.9386(7) 0.7884(5) 0.7749(4) 0.0490(17) Uani d . 1 . . C
H62A 1.0387 0.8344 0.8094 0.073 Uiso calc R 1 . . H
H62B 0.9358 0.7578 0.7084 0.073 Uiso calc R 1 . . H
H62C 0.9099 0.7311 0.8086 0.073 Uiso calc R 1 . . H
P1 0.59014(19) 0.58786(12) 0.80772(11) 0.0392(4) Uani d . 1 . . P
C111 0.7264(7) 0.6534(4) 0.9255(4) 0.0394(15) Uani d . 1 . . C
C112 0.7284(8) 0.7464(5) 0.9804(5) 0.0588(19) Uani d . 1 . . C
H112 0.6561 0.7786 0.9563 0.071 Uiso calc R 1 . . H
C113 0.8285(8) 0.7955(5) 1.0677(5) 0.062(2) Uani d . 1 . . C
H113 0.8231 0.8588 1.1040 0.075 Uiso calc R 1 . . H
C114 0.9356(8) 0.7537(5) 1.1026(5) 0.062(2) Uani d . 1 . . C
H114 1.0075 0.7884 1.1627 0.074 Uiso calc R 1 . . H
C115 0.9397(9) 0.6622(7) 1.0514(5) 0.080(3) Uani d . 1 . . C
H115 1.0157 0.6329 1.0748 0.095 Uiso calc R 1 . . H
C116 0.8324(8) 0.6107(6) 0.9641(5) 0.065(2) Uani d . 1 . . C
H116 0.8330 0.5442 0.9307 0.078 Uiso calc R 1 . . H
C121 0.5870(7) 0.4489(5) 0.7983(4) 0.0432(15) Uani d . 1 . . C
C122 0.4814(8) 0.3738(5) 0.8231(4) 0.0489(17) Uani d . 1 . . C
H122 0.4036 0.3919 0.8437 0.059 Uiso calc R 1 . . H
C123 0.4916(9) 0.2696(5) 0.8173(5) 0.064(2) Uani d . 1 . . C
H123 0.4219 0.2185 0.8365 0.076 Uiso calc R 1 . . H
C124 0.5965(9) 0.2419(6) 0.7855(5) 0.064(2) Uani d . 1 . . C
H124 0.5993 0.1710 0.7803 0.077 Uiso calc R 1 . . H
C125 0.7010(9) 0.3155(6) 0.7601(5) 0.061(2) Uani d . 1 . . C
H125 0.7763 0.2955 0.7378 0.073 Uiso calc R 1 . . H
C126 0.6965(7) 0.4181(5) 0.7670(4) 0.0468(16) Uani d . 1 . . C
H126 0.7698 0.4687 0.7500 0.056 Uiso calc R 1 . . H
C131 0.4118(7) 0.5892(4) 0.8272(4) 0.0418(15) Uani d . 1 . . C
C132 0.2952(7) 0.5787(5) 0.7461(5) 0.0516(17) Uani d . 1 . . C
H132 0.3094 0.5690 0.6830 0.062 Uiso calc R 1 . . H
C133 0.1624(8) 0.5823(6) 0.7574(5) 0.0608(19) Uani d . 1 . . C
H133 0.0836 0.5739 0.7020 0.073 Uiso calc R 1 . . H
C134 0.1416(8) 0.5980(6) 0.8486(6) 0.068(2) Uani d . 1 . . C
H134 0.0490 0.6018 0.8563 0.082 Uiso calc R 1 . . H
C135 0.2534(9) 0.6081(7) 0.9280(6) 0.073(2) Uani d . 1 . . C
H135 0.2392 0.6196 0.9911 0.088 Uiso calc R 1 . . H
C136 0.3855(8) 0.6016(6) 0.9168(5) 0.0598(19) Uani d . 1 . . C
H136 0.4614 0.6058 0.9724 0.072 Uiso calc R 1 . . H
O1L 0.6320(16) 0.9554(9) 1.0967(9) 0.108(4) Uani d P 0.50 . . O
C1L 0.561(2) 0.9914(12) 1.0396(10) 0.064(4) Uani d P 0.50 . . C
C2L 0.3886(12) 0.9276(7) 1.0044(7) 0.102(3) Uani d . 1 . . C
H2LA 0.3354 0.9603 0.9585 0.152 Uiso d PR 0.50 A 1 H
H2LB 0.3751 0.8542 0.9733 0.152 Uiso d PR 0.50 A 1 H
H2LC 0.3498 0.9279 1.0615 0.152 Uiso d PR 0.50 A 1 H
H2LD 0.2820 0.8949 0.9765 0.152 Uiso d PR 0.50 A 2 H
H2LE 0.4385 0.8740 0.9945 0.152 Uiso d PR 0.50 A 2 H
H2LF 0.4092 0.9560 1.0743 0.152 Uiso d PR 0.50 A 2 H

loop_
_atom_site_aniso_label
_atom_site_aniso_U_11
_atom_site_aniso_U_22
_atom_site_aniso_U_33
_atom_site_aniso_U_12
_atom_site_aniso_U_13
_atom_site_aniso_U_23
Pd1 0.0553(4) 0.0273(3) 0.0310(3) 0.0122(2) 0.0083(2) 0.00256(19)
C1 0.051(4) 0.020(3) 0.023(3) 0.008(3) 0.001(3) 0.003(2)
C11 0.061(4) 0.022(3) 0.020(3) 0.013(3) 0.010(3) 0.005(2)
O11 0.055(3) 0.028(2) 0.031(2) 0.0136(19) 0.011(2) 0.0023(18)
C12 0.058(4) 0.031(3) 0.030(3) 0.016(3) 0.009(3) 0.008(3)
O12 0.056(3) 0.033(2) 0.048(3) 0.013(2) 0.007(2) 0.003(2)
O13 0.053(3) 0.034(2) 0.066(3) 0.014(2) 0.013(2) -0.005(2)
C14 0.066(5) 0.055(5) 0.079(6) 0.021(4) 0.012(4) -0.005(4)
C2 0.052(4) 0.027(3) 0.031(3) 0.013(3) 0.012(3) 0.010(3)
C21 0.052(4) 0.037(3) 0.039(4) 0.011(3) 0.009(3) 0.005(3)
C3 0.054(4) 0.029(3) 0.035(4) 0.010(3) 0.006(3) 0.005(3)
C31 0.047(4) 0.042(4) 0.041(4) 0.011(3) 0.013(3) 0.008(3)
O31 0.059(3) 0.049(3) 0.074(4) 0.002(2) 0.020(3) -0.003(2)
O32 0.066(3) 0.032(2) 0.051(3) -0.005(2) 0.011(2) -0.003(2)
C33 0.079(6) 0.038(4) 0.070(5) 0.007(4) 0.007(4) 0.008(4)
C4 0.062(4) 0.032(3) 0.029(3) 0.016(3) 0.011(3) 0.003(3)
C41 0.079(5) 0.027(3) 0.037(4) 0.013(3) 0.017(4) 0.005(3)
O41 0.131(5) 0.039(3) 0.051(3) 0.039(3) 0.029(3) 0.005(2)
O42 0.100(4) 0.034(2) 0.047(3) 0.029(2) 0.025(3) 0.011(2)
C43 0.122(7) 0.055(5) 0.067(5) 0.052(5) 0.036(5) 0.030(4)
C5 0.050(4) 0.031(3) 0.028(3) 0.008(3) 0.005(3) 0.003(3)
C51 0.059(5) 0.025(3) 0.036(4) 0.006(3) 0.002(3) 0.001(3)
O51 0.083(3) 0.049(3) 0.034(3) 0.028(3) 0.018(2) 0.005(2)
O52 0.068(3) 0.061(3) 0.039(3) 0.038(3) 0.014(2) 0.004(2)
C53 0.090(6) 0.087(6) 0.057(5) 0.051(5) 0.013(4) 0.007(4)
C6 0.061(5) 0.036(3) 0.033(4) 0.011(3) 0.006(3) 0.003(3)
C61 0.075(5) 0.038(4) 0.046(4) 0.000(3) 0.006(4) -0.010(3)
C62 0.044(4) 0.045(4) 0.045(4) 0.002(3) 0.001(3) 0.008(3)
P1 0.0539(11) 0.0307(8) 0.0296(9) 0.0134(8) 0.0066(8) 0.0034(7)
C111 0.049(4) 0.031(3) 0.034(3) 0.010(3) 0.007(3) 0.005(3)
C112 0.071(5) 0.042(4) 0.053(5) 0.017(4) 0.002(4) 0.000(3)
C113 0.078(6) 0.049(4) 0.040(4) 0.015(4) -0.009(4) -0.008(3)
C114 0.072(5) 0.052(4) 0.037(4) 0.005(4) -0.010(4) -0.005(3)
C115 0.084(6) 0.086(6) 0.055(5) 0.042(5) -0.012(4) -0.009(4)
C116 0.077(5) 0.059(5) 0.047(4) 0.029(4) -0.004(4) -0.010(4)
C121 0.052(4) 0.043(4) 0.025(3) 0.009(3) 0.004(3) 0.001(3)
C122 0.068(5) 0.041(4) 0.033(4) 0.017(3) 0.006(3) 0.006(3)
C123 0.105(6) 0.036(4) 0.040(4) 0.017(4) 0.005(4) 0.009(3)
C124 0.109(7) 0.044(4) 0.044(4) 0.041(5) 0.014(4) 0.002(3)
C125 0.087(6) 0.061(5) 0.045(4) 0.039(4) 0.016(4) 0.011(4)
C126 0.058(4) 0.052(4) 0.035(4) 0.029(4) 0.008(3) 0.008(3)
C131 0.058(4) 0.030(3) 0.036(4) 0.013(3) 0.011(3) 0.007(3)
C132 0.054(5) 0.066(5) 0.035(4) 0.022(4) 0.012(3) 0.006(3)
C133 0.055(5) 0.068(5) 0.057(5) 0.020(4) 0.013(4) 0.009(4)
C134 0.053(5) 0.078(5) 0.084(6) 0.018(4) 0.037(5) 0.024(5)
C135 0.066(6) 0.110(7) 0.051(5) 0.031(5) 0.025(4) 0.021(5)
C136 0.058(5) 0.080(5) 0.045(4) 0.020(4) 0.017(4) 0.025(4)
O1L 0.183(14) 0.059(7) 0.082(9) 0.058(8) 0.013(9) 0.015(7)
C1L 0.098(13) 0.052(9) 0.040(8) 0.035(9) 0.006(8) 0.002(7)
C2L 0.164(11) 0.080(6) 0.081(7) 0.059(7) 0.051(7) 0.013(6)

loop_
_atom_type_symbol
_atom_type_description
_atom_type_scat_dispersion_real
_atom_type_scat_dispersion_imag
_atom_type_scat_source
C C 0.0033 0.0016 'International Tables Vol C Tables 4.2.6.8 and 6.1.1.4'
H H 0.0000 0.0000 'International Tables Vol C Tables 4.2.6.8 and 6.1.1.4'
O O 0.0106 0.0060 'International Tables Vol C Tables 4.2.6.8 and 6.1.1.4'
P P 0.1023 0.0942 'International Tables Vol C Tables 4.2.6.8 and 6.1.1.4'
Pd Pd -0.9988 1.0072 'International Tables Vol C Tables 4.2.6.8 and 6.1.1.4'

loop_
_geom_angle_atom_site_label_1
_geom_angle_atom_site_label_2
_geom_angle_atom_site_label_3
_geom_angle_site_symmetry_1
_geom_angle_site_symmetry_3
_geom_angle
_geom_angle_publ_flag
C5 Pd1 O11 . 2_666 171.4(2) y
C5 Pd1 C1 . . 83.4(2) y
O11 Pd1 C1 2_666 . 93.94(16) y
C5 Pd1 P1 . . 93.60(16) y
O11 Pd1 P1 2_666 . 87.95(10) y
C1 Pd1 P1 . . 172.04(16) y
C11 C1 C2 . . 126.7(5) ?
C11 C1 Pd1 . . 96.7(3) ?
C2 C1 Pd1 . . 106.6(3) ?
C11 C1 H1 . . 108.4 ?
C2 C1 H1 . . 108.4 ?
Pd1 C1 H1 . . 108.4 ?
O11 C11 C1 . . 125.4(6) ?
O11 C11 C12 . . 115.2(5) ?
C1 C11 C12 . . 119.4(5) ?
C11 O11 Pd1 . 2_666 133.8(4) ?
O12 C12 O13 . . 124.3(6) ?
O12 C12 C11 . . 122.7(5) ?
O13 C12 C11 . . 112.9(5) ?
C12 O13 C14 . . 115.3(5) ?
O13 C14 H14A . . 109.5 ?
O13 C14 H14B . . 109.5 ?
H14A C14 H14B . . 109.5 ?
O13 C14 H14C . . 109.5 ?
H14A C14 H14C . . 109.5 ?
H14B C14 H14C . . 109.5 ?
C3 C2 C1 . . 119.1(5) ?
C3 C2 C21 . . 123.9(6) ?
C1 C2 C21 . . 117.0(5) ?
C2 C21 H21A . . 109.5 ?
C2 C21 H21B . . 109.5 ?
H21A C21 H21B . . 109.5 ?
C2 C21 H21C . . 109.5 ?
H21A C21 H21C . . 109.5 ?
H21B C21 H21C . . 109.5 ?
C2 C3 C31 . . 125.4(6) ?
C2 C3 C4 . . 121.0(6) ?
C31 C3 C4 . . 113.5(5) ?
O31 C31 O32 . . 121.2(6) ?
O31 C31 C3 . . 126.5(6) ?
O32 C31 C3 . . 112.3(6) ?
C31 O32 C33 . . 118.8(5) ?
O32 C33 H33A . . 109.5 ?
O32 C33 H33B . . 109.5 ?
H33A C33 H33B . . 109.5 ?
O32 C33 H33C . . 109.5 ?
H33A C33 H33C . . 109.5 ?
H33B C33 H33C . . 109.5 ?
C41 C4 C3 . . 114.7(5) ?
C41 C4 C5 . . 115.9(5) ?
C3 C4 C5 . . 121.3(5) ?
C41 C4 C6 . . 118.4(5) ?
C3 C4 C6 . . 117.4(5) ?
C5 C4 C6 . . 57.2(4) ?
O41 C41 O42 . . 121.7(6) ?
O41 C41 C4 . . 127.1(6) ?
O42 C41 C4 . . 111.1(5) ?
C41 O42 C43 . . 115.7(5) ?
O42 C43 H43A . . 109.5 ?
O42 C43 H43B . . 109.5 ?
H43A C43 H43B . . 109.5 ?
O42 C43 H43C . . 109.5 ?
H43A C43 H43C . . 109.5 ?
H43B C43 H43C . . 109.5 ?
C6 C5 C51 . . 120.8(5) ?
C6 C5 C4 . . 61.8(4) ?
C51 C5 C4 . . 116.3(5) ?
C6 C5 Pd1 . . 124.3(4) ?
C51 C5 Pd1 . . 108.0(4) ?
C4 C5 Pd1 . . 118.7(4) ?
O51 C51 O52 . . 122.1(6) ?
O51 C51 C5 . . 126.1(6) ?
O52 C51 C5 . . 111.7(5) ?
C51 O52 C53 . . 113.6(5) ?
O52 C53 H53A . . 109.5 ?
O52 C53 H53B . . 109.5 ?
H53A C53 H53B . . 109.5 ?
O52 C53 H53C . . 109.5 ?
H53A C53 H53C . . 109.5 ?
H53B C53 H53C . . 109.5 ?
C5 C6 C62 . . 116.0(5) ?
C5 C6 C61 . . 124.3(6) ?
C62 C6 C61 . . 110.5(5) ?
C5 C6 C4 . . 61.1(4) ?
C62 C6 C4 . . 115.2(5) ?
C61 C6 C4 . . 121.9(5) ?
C6 C61 H61A . . 109.5 ?
C6 C61 H61B . . 109.5 ?
H61A C61 H61B . . 109.5 ?
C6 C61 H61C . . 109.5 ?
H61A C61 H61C . . 109.5 ?
H61B C61 H61C . . 109.5 ?
C6 C62 H62A . . 109.5 ?
C6 C62 H62B . . 109.5 ?
H62A C62 H62B . . 109.5 ?
C6 C62 H62C . . 109.5 ?
H62A C62 H62C . . 109.5 ?
H62B C62 H62C . . 109.5 ?
C131 P1 C121 . . 104.7(3) ?
C131 P1 C111 . . 105.4(3) ?
C121 P1 C111 . . 102.0(3) ?
C131 P1 Pd1 . . 107.51(19) ?
C121 P1 Pd1 . . 109.84(19) ?
C111 P1 Pd1 . . 125.6(2) ?
C116 C111 C112 . . 115.6(6) ?
C116 C111 P1 . . 121.4(5) ?
C112 C111 P1 . . 123.0(5) ?
C113 C112 C111 . . 123.5(7) ?
C113 C112 H112 . . 118.3 ?
C111 C112 H112 . . 118.3 ?
C114 C113 C112 . . 119.7(7) ?
C114 C113 H113 . . 120.1 ?
C112 C113 H113 . . 120.1 ?
C115 C114 C113 . . 119.5(7) ?
C115 C114 H114 . . 120.3 ?
C113 C114 H114 . . 120.3 ?
C114 C115 C116 . . 120.0(7) ?
C114 C115 H115 . . 120.0 ?
C116 C115 H115 . . 120.0 ?
C111 C116 C115 . . 121.7(7) ?
C111 C116 H116 . . 119.2 ?
C115 C116 H116 . . 119.2 ?
C126 C121 C122 . . 118.4(6) ?
C126 C121 P1 . . 118.7(5) ?
C122 C121 P1 . . 122.9(5) ?
C121 C122 C123 . . 118.8(7) ?
C121 C122 H122 . . 120.6 ?
C123 C122 H122 . . 120.6 ?
C124 C123 C122 . . 121.4(7) ?
C124 C123 H123 . . 119.3 ?
C122 C123 H123 . . 119.3 ?
C123 C124 C125 . . 120.3(7) ?
C123 C124 H124 . . 119.9 ?
C125 C124 H124 . . 119.9 ?
C124 C125 C126 . . 119.9(7) ?
C124 C125 H125 . . 120.0 ?
C126 C125 H125 . . 120.0 ?
C125 C126 C121 . . 121.2(7) ?
C125 C126 H126 . . 119.4 ?
C121 C126 H126 . . 119.4 ?
C136 C131 C132 . . 117.7(6) ?
C136 C131 P1 . . 123.9(5) ?
C132 C131 P1 . . 118.4(5) ?
C133 C132 C131 . . 120.5(6) ?
C133 C132 H132 . . 119.8 ?
C131 C132 H132 . . 119.8 ?
C132 C133 C134 . . 120.2(7) ?
C132 C133 H133 . . 119.9 ?
C134 C133 H133 . . 119.9 ?
C135 C134 C133 . . 120.1(7) ?
C135 C134 H134 . . 119.9 ?
C133 C134 H134 . . 119.9 ?
C134 C135 C136 . . 119.9(7) ?
C134 C135 H135 . . 120.1 ?
C136 C135 H135 . . 120.1 ?
C135 C136 C131 . . 121.6(7) ?
C135 C136 H136 . . 119.2 ?
C131 C136 H136 . . 119.2 ?
O1L C1L C2L . 2_677 127.7(18) ?
O1L C1L C1L . 2_677 165(2) ?
C2L C1L C1L 2_677 2_677 65.9(12) ?
O1L C1L C2L . . 114.3(15) ?
C2L C1L C2L 2_677 . 117.7(12) ?
C1L C1L C2L 2_677 . 51.8(11) ?
C1L C2L C1L 2_677 . 62.3(12) ?
C1L C2L H2LA 2_677 . 49.2 ?
C1L C2L H2LA . . 111.1 ?
C1L C2L H2LB 2_677 . 119.7 ?
C1L C2L H2LB . . 109.0 ?
H2LA C2L H2LB . . 109.6 ?
C1L C2L H2LC 2_677 . 130.5 ?
C1L C2L H2LC . . 108.5 ?
H2LA C2L H2LC . . 109.3 ?
H2LB C2L H2LC . . 109.3 ?
C1L C2L H2LD 2_677 . 109.8 ?
C1L C2L H2LE 2_677 . 109.6 ?
H2LD C2L H2LE . . 109.5 ?
C1L C2L H2LF 2_677 . 109.4 ?
H2LD C2L H2LF . . 109.2 ?
H2LE C2L H2LF . . 109.4 ?

loop_
_geom_bond_atom_site_label_1
_geom_bond_atom_site_label_2
_geom_bond_site_symmetry_2
_geom_bond_distance
_geom_bond_publ_flag
Pd1 C5 . 2.041(6) y
Pd1 O11 2_666 2.144(4) y
Pd1 C1 . 2.257(5) y
Pd1 P1 . 2.3228(16) y
C1 C11 . 1.403(7) ?
C1 C2 . 1.460(8) ?
C1 H1 . 1.0000 ?
C11 O11 . 1.264(6) ?
C11 C12 . 1.552(9) ?
O11 Pd1 2_666 2.144(4) ?
C12 O12 . 1.220(6) ?
C12 O13 . 1.324(7) ?
O13 C14 . 1.433(8) ?
C14 H14A . 0.9800 ?
C14 H14B . 0.9800 ?
C14 H14C . 0.9800 ?
C2 C3 . 1.353(8) ?
C2 C21 . 1.509(8) ?
C21 H21A . 0.9800 ?
C21 H21B . 0.9800 ?
C21 H21C . 0.9800 ?
C3 C31 . 1.469(8) ?
C3 C4 . 1.519(8) ?
C31 O31 . 1.213(7) ?
C31 O32 . 1.330(7) ?
O32 C33 . 1.407(8) ?
C33 H33A . 0.9800 ?
C33 H33B . 0.9800 ?
C33 H33C . 0.9800 ?
C4 C41 . 1.506(8) ?
C4 C5 . 1.535(8) ?
C4 C6 . 1.546(8) ?
C41 O41 . 1.197(7) ?
C41 O42 . 1.345(7) ?
O42 C43 . 1.442(7) ?
C43 H43A . 0.9800 ?
C43 H43B . 0.9800 ?
C43 H43C . 0.9800 ?
C5 C6 . 1.474(8) ?
C5 C51 . 1.505(9) ?
C51 O51 . 1.218(7) ?
C51 O52 . 1.344(7) ?
O52 C53 . 1.418(8) ?
C53 H53A . 0.9800 ?
C53 H53B . 0.9800 ?
C53 H53C . 0.9800 ?
C6 C62 . 1.519(8) ?
C6 C61 . 1.528(8) ?
C61 H61A . 0.9800 ?
C61 H61B . 0.9800 ?
C61 H61C . 0.9800 ?
C62 H62A . 0.9800 ?
C62 H62B . 0.9800 ?
C62 H62C . 0.9800 ?
P1 C131 . 1.832(6) ?
P1 C121 . 1.836(6) ?
P1 C111 . 1.839(6) ?
C111 C116 . 1.366(8) ?
C111 C112 . 1.369(8) ?
C112 C113 . 1.362(9) ?
C112 H112 . 0.9500 ?
C113 C114 . 1.351(9) ?
C113 H113 . 0.9500 ?
C114 C115 . 1.350(9) ?
C114 H114 . 0.9500 ?
C115 C116 . 1.395(9) ?
C115 H115 . 0.9500 ?
C116 H116 . 0.9500 ?
C121 C126 . 1.385(8) ?
C121 C122 . 1.388(9) ?
C122 C123 . 1.415(8) ?
C122 H122 . 0.9500 ?
C123 C124 . 1.328(10) ?
C123 H123 . 0.9500 ?
C124 C125 . 1.374(10) ?
C124 H124 . 0.9500 ?
C125 C126 . 1.375(8) ?
C125 H125 . 0.9500 ?
C126 H126 . 0.9500 ?
C131 C136 . 1.371(8) ?
C131 C132 . 1.404(8) ?
C132 C133 . 1.357(9) ?
C132 H132 . 0.9500 ?
C133 C134 . 1.374(10) ?
C133 H133 . 0.9500 ?
C134 C135 . 1.362(10) ?
C134 H134 . 0.9500 ?
C135 C136 . 1.361(9) ?
C135 H135 . 0.9500 ?
C136 H136 . 0.9500 ?
O1L C1L . 1.201(16) ?
C1L C2L 2_677 1.374(18) ?
C1L C1L 2_677 1.55(3) ?
C1L C2L . 1.597(18) ?
C2L C1L 2_677 1.374(18) ?
C2L H2LA . 0.9791 ?
C2L H2LB . 0.9793 ?
C2L H2LC . 0.9827 ?
C2L H2LD . 0.9808 ?
C2L H2LE . 0.9791 ?
C2L H2LF . 0.9820 ?

loop_
_geom_hbond_atom_site_label_D
_geom_hbond_atom_site_label_H
_geom_hbond_atom_site_label_A
_geom_hbond_site_symmetry_A
_geom_hbond_distance_DH
_geom_hbond_distance_HA
_geom_hbond_distance_DA
_geom_hbond_angle_DHA
C113 H113 O1L . 0.95 2.53 3.275(14) 135.2
C123 H123 O1L 2_667 0.95 2.62 3.452(13) 146.5

loop_
_geom_torsion_atom_site_label_1
_geom_torsion_atom_site_label_2
_geom_torsion_atom_site_label_3
_geom_torsion_atom_site_label_4
_geom_torsion_site_symmetry_1
_geom_torsion_site_symmetry_4
_geom_torsion
C5 Pd1 C1 C11 . . -160.7(4)
O11 Pd1 C1 C11 2_666 . 11.0(4)
C5 Pd1 C1 C2 . . 67.8(4)
O11 Pd1 C1 C2 2_666 . -120.5(4)
C2 C1 C11 O11 . . 18.5(8)
Pd1 C1 C11 O11 . . -98.0(5)
C2 C1 C11 C12 . . -163.7(5)
Pd1 C1 C11 C12 . . 79.7(5)
C1 C11 O11 Pd1 . 2_666 163.3(4)
C12 C11 O11 Pd1 . 2_666 -14.5(7)
O11 C11 C12 O12 . . 12.6(8)
C1 C11 C12 O12 . . -165.4(5)
O11 C11 C12 O13 . . -165.1(5)
C1 C11 C12 O13 . . 17.0(7)
O12 C12 O13 C14 . . 1.4(9)
C11 C12 O13 C14 . . 179.0(5)
C11 C1 C2 C3 . . -173.4(5)
Pd1 C1 C2 C3 . . -61.4(5)
C11 C1 C2 C21 . . 7.2(8)
Pd1 C1 C2 C21 . . 119.2(4)
C1 C2 C3 C31 . . -173.2(5)
C21 C2 C3 C31 . . 6.2(9)
C1 C2 C3 C4 . . 2.9(8)
C21 C2 C3 C4 . . -177.8(5)
C2 C3 C31 O31 . . -14.1(10)
C4 C3 C31 O31 . . 169.6(6)
C2 C3 C31 O32 . . 165.5(5)
C4 C3 C31 O32 . . -10.8(7)
O31 C31 O32 C33 . . 1.8(9)
C3 C31 O32 C33 . . -177.8(5)
C2 C3 C4 C41 . . -105.7(6)
C31 C3 C4 C41 . . 70.7(7)
C2 C3 C4 C5 . . 41.8(8)
C31 C3 C4 C5 . . -141.7(6)
C2 C3 C4 C6 . . 108.3(6)
C31 C3 C4 C6 . . -75.2(6)
C3 C4 C41 O41 . . -164.1(7)
C5 C4 C41 O41 . . 46.5(10)
C6 C4 C41 O41 . . -18.5(11)
C3 C4 C41 O42 . . 19.1(8)
C5 C4 C41 O42 . . -130.3(6)
C6 C4 C41 O42 . . 164.7(5)
O41 C41 O42 C43 . . 5.8(10)
C4 C41 O42 C43 . . -177.2(6)
C41 C4 C5 C6 . . -108.4(6)
C3 C4 C5 C6 . . 104.4(6)
C41 C4 C5 C51 . . 4.2(8)
C3 C4 C5 C51 . . -143.0(6)
C6 C4 C5 C51 . . 112.6(6)
C41 C4 C5 Pd1 . . 135.8(5)
C3 C4 C5 Pd1 . . -11.3(7)
C6 C4 C5 Pd1 . . -115.8(5)
C1 Pd1 C5 C6 . . -106.2(5)
P1 Pd1 C5 C6 . . 81.2(5)
C1 Pd1 C5 C51 . . 102.8(4)
P1 Pd1 C5 C51 . . -69.8(4)
C1 Pd1 C5 C4 . . -32.4(5)
P1 Pd1 C5 C4 . . 155.0(4)
C6 C5 C51 O51 . . -50.2(8)
C4 C5 C51 O51 . . -121.5(6)
Pd1 C5 C51 O51 . . 102.0(6)
C6 C5 C51 O52 . . 134.1(5)
C4 C5 C51 O52 . . 62.8(6)
Pd1 C5 C51 O52 . . -73.7(5)
O51 C51 O52 C53 . . 3.7(8)
C5 C51 O52 C53 . . 179.6(5)
C51 C5 C6 C62 . . 148.9(5)
C4 C5 C6 C62 . . -105.8(6)
Pd1 C5 C6 C62 . . 1.4(7)
C51 C5 C6 C61 . . 5.4(9)
C4 C5 C6 C61 . . 110.8(6)
Pd1 C5 C6 C61 . . -142.1(5)
C51 C5 C6 C4 . . -105.3(6)
Pd1 C5 C6 C4 . . 107.1(5)
C41 C4 C6 C5 . . 104.0(6)
C3 C4 C6 C5 . . -111.2(6)
C41 C4 C6 C62 . . -148.9(6)
C3 C4 C6 C62 . . -4.2(8)
C5 C4 C6 C62 . . 107.0(6)
C41 C4 C6 C61 . . -10.4(9)
C3 C4 C6 C61 . . 134.3(6)
C5 C4 C6 C61 . . -114.5(7)
C5 Pd1 P1 C131 . . 86.5(3)
O11 Pd1 P1 C131 2_666 . -85.0(2)
C5 Pd1 P1 C121 . . -160.1(3)
O11 Pd1 P1 C121 2_666 . 28.4(2)
C5 Pd1 P1 C111 . . -38.1(3)
O11 Pd1 P1 C111 2_666 . 150.4(3)
C131 P1 C111 C116 . . 133.3(6)
C121 P1 C111 C116 . . 24.1(6)
Pd1 P1 C111 C116 . . -101.3(5)
C131 P1 C111 C112 . . -46.2(6)
C121 P1 C111 C112 . . -155.3(6)
Pd1 P1 C111 C112 . . 79.3(6)
C116 C111 C112 C113 . . 0.4(10)
P1 C111 C112 C113 . . 179.8(6)
C111 C112 C113 C114 . . 2.1(12)
C112 C113 C114 C115 . . -1.7(12)
C113 C114 C115 C116 . . -1.1(13)
C112 C111 C116 C115 . . -3.3(11)
P1 C111 C116 C115 . . 177.3(6)
C114 C115 C116 C111 . . 3.7(13)
C131 P1 C121 C126 . . 169.2(5)
C111 P1 C121 C126 . . -81.1(5)
Pd1 P1 C121 C126 . . 54.0(5)
C131 P1 C121 C122 . . -12.2(6)
C111 P1 C121 C122 . . 97.4(5)
Pd1 P1 C121 C122 . . -127.4(5)
C126 C121 C122 C123 . . 1.2(9)
P1 C121 C122 C123 . . -177.4(5)
C121 C122 C123 C124 . . -2.4(10)
C122 C123 C124 C125 . . 2.0(11)
C123 C124 C125 C126 . . -0.4(11)
C124 C125 C126 C121 . . -0.7(10)
C122 C121 C126 C125 . . 0.3(9)
P1 C121 C126 C125 . . 178.9(5)
C121 P1 C131 C136 . . 86.8(6)
C111 P1 C131 C136 . . -20.4(6)
Pd1 P1 C131 C136 . . -156.4(5)
C121 P1 C131 C132 . . -94.2(5)
C111 P1 C131 C132 . . 158.6(5)
Pd1 P1 C131 C132 . . 22.6(5)
C136 C131 C132 C133 . . 0.9(10)
P1 C131 C132 C133 . . -178.2(5)
C131 C132 C133 C134 . . 1.1(11)
C132 C133 C134 C135 . . -1.2(12)
C133 C134 C135 C136 . . -0.6(12)
C134 C135 C136 C131 . . 2.6(12)
C132 C131 C136 C135 . . -2.7(10)
P1 C131 C136 C135 . . 176.2(6)
O1L C1L C2L C1L . 2_677 -174(2)
C2L C1L C2L C1L 2_677 2_677 -0.004(2)
